data_7708714
loop_
_publ_author_name
'Rei\&s, Andreas'
'Donsbach, Carsten'
'Feldmann, Claus'

_publ_section_title
;
 Insights into the naphthalenide-driven synthesis and reactivity of
 zerovalent iron nanoparticles
;
_journal_name_full 'Dalton Transactions'
_journal_paper_doi 10.1039/D1DT02523F
_journal_year 2021
_chemical_formula_moiety 'C2 H8 Fe I2 O2'
_chemical_formula_sum 'C2 H8 Fe I2 O2'
_chemical_formula_weight 373.73
_chemical_properties_physical Air-sensitive,Moisture-sensitive,Oxygen-sensitive
_space_group_crystal_system triclinic
_space_group_IT_number 2
_space_group_name_Hall '-P 1'
_space_group_name_H-M_alt 'P -1'
_atom_sites_solution_hydrogens mixed
_audit_creation_date 2021-07-27
_audit_creation_method
;
Olex2 1.3
(compiled 2020.11.12 svn.r5f609507 for OlexSys, GUI svn.r6272)
;
_audit_update_record
;
2021-07-27 deposited with the CCDC.	2021-10-14 downloaded from the CCDC.
;
_cell_angle_alpha 91.64(6)
_cell_angle_beta 92.50(6)
_cell_angle_gamma 95.76(5)
_cell_formula_units_Z 1
_cell_length_a 4.119(3)
_cell_length_b 6.285(4)
_cell_length_c 7.831(6)
_cell_measurement_reflns_used 1502
_cell_measurement_temperature 213
_cell_measurement_theta_max 27.36
_cell_measurement_theta_min 2.60
_cell_volume 201.4(2)
_computing_cell_refinement
;
X-Area Recipe 1.33.0.0 (STOE, 2015)
;
_computing_data_collection
;
X-Area WinXpose 2.0.22.0 (STOE, 2016)
;
_computing_data_reduction
;
X-Area Integrate 1.72.0.0 (STOE, 2018)
X-Area LANA 1.71.6.0 (STOE, 2017)
;
_computing_molecular_graphics 'Olex2 1.3 (Dolomanov et al., 2009)'
_computing_publication_material 'Olex2 1.3 (Dolomanov et al., 2009)'
_computing_structure_refinement 'XL  (Sheldrick, 2008)'
_diffrn_ambient_temperature 213.0
_diffrn_detector_area_resol_mean 6.67
_diffrn_detector_type 'STOE Imaging Plate'
_diffrn_measured_fraction_theta_full 0.729
_diffrn_measured_fraction_theta_max 0.729
_diffrn_measurement_details
;
 271 frames, detector distance = 100 mm
;
_diffrn_measurement_device '2-circle diffractometer'
_diffrn_measurement_device_type 'STOE IPDS II'
_diffrn_measurement_method 'rotation method, \w scans'
_diffrn_radiation_type MoK\a
_diffrn_radiation_wavelength 0.71073
_diffrn_reflns_av_R_equivalents 0.0980
_diffrn_reflns_av_unetI/netI 0.1151
_diffrn_reflns_Laue_measured_fraction_full 0.729
_diffrn_reflns_Laue_measured_fraction_max 0.729
_diffrn_reflns_limit_h_max 4
_diffrn_reflns_limit_h_min -4
_diffrn_reflns_limit_k_max 7
_diffrn_reflns_limit_k_min -7
_diffrn_reflns_limit_l_max 9
_diffrn_reflns_limit_l_min -9
_diffrn_reflns_number 1122
_diffrn_reflns_point_group_measured_fraction_full 0.729
_diffrn_reflns_point_group_measured_fraction_max 0.729
_diffrn_reflns_theta_full 24.986
_diffrn_reflns_theta_max 24.986
_diffrn_reflns_theta_min 3.259
_exptl_absorpt_coefficient_mu 9.455
_exptl_absorpt_correction_T_max 0.4155
_exptl_absorpt_correction_T_min 0.2483
_exptl_absorpt_correction_type integration
_exptl_absorpt_process_details
;
STOE X-Red32, absorption correction by Gaussian integration, analogous to
P. Coppens, "The Evaluation of Absorption and Extinction in Single-Crystal
Structure Analysis", published in: F. R. Ahmed (Editor), "Crystallographic
Computing", Munksgaard, Copenhagen (1970), 255 - 270.
;
_exptl_crystal_colour colorless
_exptl_crystal_density_diffrn 3.081
_exptl_crystal_density_method 'not measured'
_exptl_crystal_description needle
_exptl_crystal_F_000 168
_exptl_crystal_size_max 0.06
_exptl_crystal_size_mid 0.01
_exptl_crystal_size_min 0.01
_refine_diff_density_max 1.122
_refine_diff_density_min -1.155
_refine_diff_density_rms 0.310
_refine_ls_extinction_method none
_refine_ls_goodness_of_fit_ref 0.986
_refine_ls_hydrogen_treatment mixed
_refine_ls_matrix_type full
_refine_ls_number_parameters 38
_refine_ls_number_reflns 518
_refine_ls_number_restraints 3
_refine_ls_restrained_S_all 0.984
_refine_ls_R_factor_all 0.0796
_refine_ls_R_factor_gt 0.0496
_refine_ls_shift/su_max 0.000
_refine_ls_shift/su_mean 0.000
_refine_ls_structure_factor_coef Fsqd
_refine_ls_weighting_details 'w=1/[\s^2^(Fo^2^)+(0.0771P)^2^] where P=(Fo^2^+2Fc^2^)/3'
_refine_ls_weighting_scheme calc
_refine_ls_wR_factor_gt 0.1227
_refine_ls_wR_factor_ref 0.1337
_reflns_Friedel_coverage 0.000
_reflns_number_gt 372
_reflns_number_total 518
_reflns_threshold_expression 'I > 2\s(I)'
_cod_data_source_file d1dt02523f2.cif
_cod_data_source_block compound_1
_cod_database_code 7708714
_shelx_shelxl_version_number 2018/3
_audit_contact_author
;
      Prof. Dr. Claus Feldmann
      Karlsruher Institut fuer Technologie (KIT), CS
      Institut fuer Anorganische Chemie (AOC)
      Engesserstr. 15, Geb. 30.45
      76131 Karlsruhe 
      Bundesrepublik Deutschland
;
_shelx_space_group_comment
;
The symmetry employed for this shelxl refinement is uniquely defined
by the following loop, which should always be used as a source of
symmetry information in preference to the above space-group names.
They are only intended as comments.
;
_shelx_estimated_absorpt_t_max 0.911
_shelx_estimated_absorpt_t_min 0.601
_olex2_refinement_description
;
1. Fixed Uiso
 At 1.5 times of:
  All C(H,H,H) groups, All O(H) groups
2. Restrained distances
 O1-H1
 0.85 with sigma of 0.01
 Fe02-H1
 2.597799 with sigma of 0.02
 C004-H1
 1.869975 with sigma of 0.02
3.a Idealised Me refined as rotating group:
 C004(H00A,H00B,H00C)
;
_olex2_submission_special_instructions 'No special instructions were received'

loop_
_space_group_symop_operation_xyz
'x, y, z'
'-x, -y, -z'

loop_
_atom_site_label
_atom_site_type_symbol
_atom_site_fract_x
_atom_site_fract_y
_atom_site_fract_z
_atom_site_U_iso_or_equiv
_atom_site_adp_type
_atom_site_occupancy
_atom_site_site_symmetry_order
_atom_site_calc_flag
_atom_site_refinement_flags_posn
_atom_site_refinement_flags_adp
_atom_site_refinement_flags_occupancy
_atom_site_disorder_assembly
_atom_site_disorder_group
I001 I 0.0434(2) 0.72759(19) 0.68627(19) 0.0357(5) Uani 1 1 d . . . . .
Fe02 Fe 0.500000 0.500000 0.500000 0.0317(9) Uani 1 2 d DS . P . .
O1 O 0.544(3) 0.7458(18) 0.3257(18) 0.037(3) Uani 1 1 d D . . . .
H1 H 0.69(2) 0.850(11) 0.350(7) 0.055 Uiso 1 1 d D U . . .
C004 C 0.451(5) 0.752(4) 0.150(3) 0.055(6) Uani 1 1 d D . . . .
H00A H 0.266346 0.646667 0.122780 0.082 Uiso 1 1 calc R U . . .
H00B H 0.632648 0.721368 0.081728 0.082 Uiso 1 1 calc R U . . .
H00C H 0.390023 0.893651 0.124513 0.082 Uiso 1 1 calc R U . . .

loop_
_atom_site_aniso_label
_atom_site_aniso_U_11
_atom_site_aniso_U_22
_atom_site_aniso_U_33
_atom_site_aniso_U_23
_atom_site_aniso_U_13
_atom_site_aniso_U_12
I001 0.0307(7) 0.0341(7) 0.0413(9) -0.0021(5) -0.0027(4) 0.0015(4)
Fe02 0.0308(17) 0.0281(17) 0.036(3) 0.0035(17) -0.0024(14) 0.0029(14)
O1 0.057(7) 0.028(6) 0.023(9) 0.004(6) -0.004(6) -0.003(6)
C004 0.057(12) 0.076(16) 0.026(16) 0.009(12) -0.016(9) -0.010(11)

loop_
_atom_type_symbol
_atom_type_description
_atom_type_scat_dispersion_real
_atom_type_scat_dispersion_imag
_atom_type_scat_source
C C 0.0033 0.0016 'International Tables Vol C Tables 4.2.6.8 and 6.1.1.4'
H H 0.0000 0.0000 'International Tables Vol C Tables 4.2.6.8 and 6.1.1.4'
Fe Fe 0.3463 0.8444 'International Tables Vol C Tables 4.2.6.8 and 6.1.1.4'
I I -0.4742 1.8119 'International Tables Vol C Tables 4.2.6.8 and 6.1.1.4'
O O 0.0106 0.0060 'International Tables Vol C Tables 4.2.6.8 and 6.1.1.4'

loop_
_exptl_crystal_face_index_h
_exptl_crystal_face_index_k
_exptl_crystal_face_index_l
_exptl_crystal_face_perp_dist
21 30 -4 0.0977
30 -29 -8 0.0776
-2 19 30 0.0635
-22 21 30 0.0803
-10 -27 30 0.0672
2 -30 -3 0.0979
-1 -1 -15 0.0578
1 14 -30 0.0687

loop_
_geom_angle_atom_site_label_1
_geom_angle_atom_site_label_2
_geom_angle_atom_site_label_3
_geom_angle
_geom_angle_site_symmetry_1
_geom_angle_site_symmetry_3
_geom_angle_publ_flag
Fe02 I001 Fe02 91.59(6) 1_455 . ?
I001 Fe02 I001 91.59(6) 1_655 . ?
I001 Fe02 I001 88.41(6) 2_566 . ?
I001 Fe02 I001 180.0 2_566 1_655 ?
I001 Fe02 I001 91.59(6) 2_566 2_666 ?
I001 Fe02 I001 88.41(7) 1_655 2_666 ?
I001 Fe02 I001 180.00(4) . 2_666 ?
O1 Fe02 I001 89.9(4) . . ?
O1 Fe02 I001 86.5(3) 2_666 2_566 ?
O1 Fe02 I001 89.9(4) 2_666 2_666 ?
O1 Fe02 I001 93.5(3) 2_666 1_655 ?
O1 Fe02 I001 93.5(3) . 2_566 ?
O1 Fe02 I001 86.5(3) . 1_655 ?
O1 Fe02 I001 90.1(4) 2_666 . ?
O1 Fe02 I001 90.1(4) . 2_666 ?
O1 Fe02 O1 180.0(6) 2_666 . ?
Fe02 O1 H1 117(2) . . ?
C004 O1 Fe02 132.1(12) . . ?
C004 O1 H1 108(3) . . ?
O1 C004 H00A 109.5 . . ?
O1 C004 H00B 109.5 . . ?
O1 C004 H00C 109.5 . . ?
H00A C004 H00B 109.5 . . ?
H00A C004 H00C 109.5 . . ?
H00B C004 H00C 109.5 . . ?

loop_
_geom_bond_atom_site_label_1
_geom_bond_atom_site_label_2
_geom_bond_distance
_geom_bond_site_symmetry_2
_geom_bond_publ_flag
I001 Fe02 2.852(2) 1_455 ?
I001 Fe02 2.893(2) . ?
Fe02 O1 2.090(13) . ?
Fe02 O1 2.090(13) 2_666 ?
O1 H1 0.852(10) . ?
O1 C004 1.42(3) . ?
C004 H00A 0.9700 . ?
C004 H00B 0.9700 . ?
C004 H00C 0.9700 . ?
